data_1008760
loop_
_publ_author_name
'Peterson, S W'
'Levy, H A'

_publ_section_title
;
Proton positions in Cu Cl2 (H2 O)2 by neutron diffraction
;
_journal_coden_ASTM JCPSA6
_journal_name_full 'Journal of Chemical Physics'
_journal_page_first 220
_journal_page_last 221
_journal_paper_doi 10.1063/1.1743258
_journal_volume 26
_journal_year 1957
_chemical_formula_structural 'Cu Cl2 (H2 O)2'
_chemical_formula_sum 'Cl2 Cu H4 O2'
_chemical_name_mineral Eriochalcite
_chemical_name_systematic 'Copper chloride dihydrate'
_space_group_IT_number 53
_symmetry_cell_setting orthorhombic
_symmetry_Int_Tables_number 53
_symmetry_space_group_name_Hall '-P 2ab 2ab'
_symmetry_space_group_name_H-M 'P b m n'
_cell_angle_alpha 90
_cell_angle_beta 90
_cell_angle_gamma 90
_cell_formula_units_Z 2
_cell_length_a 7.395
_cell_length_b 8.056
_cell_length_c 3.728
_cell_volume 222.1
_refine_ls_R_factor_all 0.032
_cod_original_formula_sum 'H4 Cl2 Cu O2'
_cod_database_code 1008760

loop_
_symmetry_equiv_pos_as_xyz
x,y,z
-x,y,-z
1/2-x,1/2-y,z
1/2+x,1/2-y,-z
-x,-y,-z
x,-y,z
1/2+x,1/2+y,-z
1/2-x,1/2+y,z

loop_
_atom_site_label
_atom_site_type_symbol
_atom_site_symmetry_multiplicity
_atom_site_Wyckoff_symbol
_atom_site_fract_x
_atom_site_fract_y
_atom_site_fract_z
_atom_site_occupancy
_atom_site_attached_hydrogens
_atom_site_calc_flag
Cu1 Cu2+ 2 a 0. 0. 0. 1. 0 d
O1 O2- 4 e 0. 0.239 0. 1. 0 d
Cl1 Cl1- 4 h 0.2402 0. 0.3804 1. 0 d
H1 H1+ 8 i 0.0822 0.3065 0.1295 1. 0 d

loop_
_atom_type_symbol
_atom_type_oxidation_number
Cu2+ 2.000
O2- -2.000
Cl1- -1.000
H1+ 1.000
